data_4118772
loop_
_publ_author_name
'Kevin T. Sylvester'
'Kevin Wu'
'Abigail G. Doyle'

_publ_section_title
;
 Mechanistic Investigation of the Nickel-Catalyzed Suzuki Reaction of
 N,O-Acetals: Evidence for Boronic Acid Assisted Oxidative Addition and an
 Iminium Activation Pathway
;
_journal_name_full 'Journal of the American Chemical Society'
_journal_page_first 16967
_journal_page_last 16970
_journal_paper_doi 10.1021/ja3079362
_journal_volume 134
_journal_year 2012
_chemical_formula_sum 'C51 H44 Cl4 F3 N Ni O6 P2 S'
_chemical_formula_weight 1118.38
_chemical_name_systematic
;
 ?
;
_space_group_IT_number 2
_symmetry_cell_setting triclinic
_symmetry_space_group_name_Hall '-P 1'
_symmetry_space_group_name_H-M 'P -1'
_atom_sites_solution_hydrogens geom
_atom_sites_solution_primary direct
_atom_sites_solution_secondary difmap
_audit_creation_method SHELXL-97
_cell_angle_alpha 110.9740(10)
_cell_angle_beta 94.2700(10)
_cell_angle_gamma 95.6880(10)
_cell_formula_units_Z 2
_cell_length_a 10.28200(10)
_cell_length_b 15.9061(2)
_cell_length_c 16.4165(2)
_cell_measurement_reflns_used 9860
_cell_measurement_temperature 100(2)
_cell_measurement_theta_max 66.42
_cell_measurement_theta_min 3.32
_cell_volume 2477.10(5)
_computing_cell_refinement 'Bruker SAINT'
_computing_data_collection 'Bruker APEX2'
_computing_data_reduction 'Bruker SAINT'
_computing_molecular_graphics 'ORTEP3 (Farraguia, 1997)'
_computing_structure_refinement 'SHELXL-97 (Sheldrick, 2008)'
_computing_structure_solution 'SIR92 (Giacavazzo, 1993)'
_diffrn_ambient_temperature 100(2)
_diffrn_measured_fraction_theta_full 'ACTA 50'
_diffrn_measured_fraction_theta_max 0.934
_diffrn_measurement_device_type 'BRUKER APEX II CCD'
_diffrn_measurement_method 'phi and omega scans'
_diffrn_radiation_monochromator graphite
_diffrn_radiation_source 'fine-focus sealed tube'
_diffrn_radiation_type CuK\a
_diffrn_radiation_wavelength 1.54178
_diffrn_reflns_av_R_equivalents 0.0243
_diffrn_reflns_av_sigmaI/netI 0.0257
_diffrn_reflns_limit_h_max 12
_diffrn_reflns_limit_h_min -12
_diffrn_reflns_limit_k_max 18
_diffrn_reflns_limit_k_min -18
_diffrn_reflns_limit_l_max 19
_diffrn_reflns_limit_l_min -19
_diffrn_reflns_number 22680
_diffrn_reflns_theta_full 'ACTA 50'
_diffrn_reflns_theta_max 66.61
_diffrn_reflns_theta_min 2.90
_exptl_absorpt_coefficient_mu 4.082
_exptl_absorpt_correction_T_max 0.7528
_exptl_absorpt_correction_T_min 0.6872
_exptl_absorpt_correction_type multi-scan
_exptl_absorpt_process_details 'SADABS V2008/1 (Bruker AXS)'
_exptl_crystal_colour red
_exptl_crystal_density_diffrn 1.499
_exptl_crystal_description square
_exptl_crystal_F_000 1148
_exptl_crystal_size_max 0.103
_exptl_crystal_size_mid 0.093
_exptl_crystal_size_min 0.057
_refine_diff_density_max 0.565
_refine_diff_density_min -0.884
_refine_diff_density_rms 0.073
_refine_ls_extinction_method none
_refine_ls_goodness_of_fit_ref 1.028
_refine_ls_hydrogen_treatment constr
_refine_ls_matrix_type full
_refine_ls_number_parameters 657
_refine_ls_number_reflns 8199
_refine_ls_number_restraints 2
_refine_ls_restrained_S_all 1.028
_refine_ls_R_factor_all 0.0467
_refine_ls_R_factor_gt 0.0438
_refine_ls_shift/su_max 0.001
_refine_ls_shift/su_mean 0.000
_refine_ls_structure_factor_coef Fsqd
_refine_ls_weighting_details 'calc w=1/[\s^2^(Fo^2^)+(0.0704P)^2^+3.4450P] where P=(Fo^2^+2Fc^2^)/3'
_refine_ls_weighting_scheme calc
_refine_ls_wR_factor_gt 0.1218
_refine_ls_wR_factor_ref 0.1246
_reflns_number_gt 7557
_reflns_number_total 8199
_reflns_threshold_expression >2\s(I)
_cod_data_source_file ja3079362_si_004.cif
_cod_data_source_block kts3
_cod_database_code 4118772

loop_
_symmetry_equiv_pos_as_xyz
'x, y, z'
'-x, -y, -z'

loop_
_atom_site_label
_atom_site_type_symbol
_atom_site_fract_x
_atom_site_fract_y
_atom_site_fract_z
_atom_site_U_iso_or_equiv
_atom_site_adp_type
_atom_site_occupancy
_atom_site_symmetry_multiplicity
_atom_site_calc_flag
_atom_site_refinement_flags
_atom_site_disorder_assembly
_atom_site_disorder_group
C1 C 0.0811(2) 0.27325(18) 0.26525(16) 0.0229(5) Uani 1 1 d . . .
C1S C 0.4229(4) 0.9692(3) 0.5928(2) 0.0543(9) Uani 1 1 d . . .
H1S1 H 0.3783 0.9587 0.5338 0.065 Uiso 1 1 calc R . .
H1S2 H 0.5018 1.0148 0.6044 0.065 Uiso 1 1 calc R . .
C2 C 0.0485(3) 0.3614(2) 0.29595(17) 0.0277(6) Uani 1 1 d . . .
H2 H 0.0941 0.4069 0.2798 0.033 Uiso 1 1 calc R . .
C3 C -0.0511(3) 0.3827(2) 0.35037(19) 0.0354(7) Uani 1 1 d . . .
H3 H -0.0738 0.4426 0.3711 0.043 Uiso 1 1 calc R . .
C4 C -0.1163(3) 0.3164(3) 0.37394(19) 0.0408(8) Uani 1 1 d . . .
H4 H -0.1850 0.3307 0.4102 0.049 Uiso 1 1 calc R . .
C5 C -0.0828(3) 0.2300(2) 0.3456(2) 0.0405(8) Uani 1 1 d . . .
H5 H -0.1276 0.1852 0.3630 0.049 Uiso 1 1 calc R . .
C6 C 0.0169(3) 0.2077(2) 0.29129(18) 0.0314(6) Uani 1 1 d . . .
H6 H 0.0406 0.1481 0.2723 0.038 Uiso 1 1 calc R . .
C7 C 0.2202(3) 0.12909(17) 0.16428(16) 0.0210(5) Uani 1 1 d . . .
C8 C 0.1155(3) 0.06334(18) 0.11631(17) 0.0257(6) Uani 1 1 d . . .
H8 H 0.0394 0.0807 0.0936 0.031 Uiso 1 1 calc R . .
C9 C 0.1219(3) -0.02757(19) 0.10158(19) 0.0317(6) Uani 1 1 d . . .
H9 H 0.0500 -0.0723 0.0691 0.038 Uiso 1 1 calc R . .
C10 C 0.2333(3) -0.05321(19) 0.13437(19) 0.0320(6) Uani 1 1 d . . .
H10 H 0.2367 -0.1153 0.1257 0.038 Uiso 1 1 calc R . .
C11 C 0.3392(3) 0.01137(19) 0.17951(19) 0.0308(6) Uani 1 1 d . . .
H11 H 0.4164 -0.0066 0.2002 0.037 Uiso 1 1 calc R . .
C12 C 0.3332(3) 0.10260(18) 0.19482(17) 0.0252(6) Uani 1 1 d . . .
H12 H 0.4062 0.1469 0.2261 0.030 Uiso 1 1 calc R . .
C13 C 0.1218(2) 0.25134(16) 0.09043(16) 0.0190(5) Uani 1 1 d . . .
C14 C -0.0037(3) 0.27588(17) 0.08326(18) 0.0236(5) Uani 1 1 d . . .
H14 H -0.0511 0.2920 0.1329 0.028 Uiso 1 1 calc R . .
C15 C -0.0600(3) 0.27701(18) 0.00404(18) 0.0260(6) Uani 1 1 d . . .
H15 H -0.1449 0.2952 0.0003 0.031 Uiso 1 1 calc R . .
C16 C 0.0068(3) 0.25181(17) -0.06939(17) 0.0255(6) Uani 1 1 d . . .
H16 H -0.0328 0.2519 -0.1235 0.031 Uiso 1 1 calc R . .
C17 C 0.1317(3) 0.22647(17) -0.06404(17) 0.0232(5) Uani 1 1 d . . .
H17 H 0.1780 0.2090 -0.1142 0.028 Uiso 1 1 calc R . .
C18 C 0.1876(2) 0.22712(16) 0.01580(16) 0.0191(5) Uani 1 1 d . . .
C19 C 0.4084(2) 0.23285(17) -0.01432(16) 0.0202(5) Uani 1 1 d . . .
C20 C 0.4296(3) 0.17802(17) -0.09825(17) 0.0231(5) Uani 1 1 d . . .
H20 H 0.3774 0.1206 -0.1274 0.028 Uiso 1 1 calc R . .
C21 C 0.5278(3) 0.20780(18) -0.13936(17) 0.0238(5) Uani 1 1 d . . .
H21 H 0.5430 0.1707 -0.1967 0.029 Uiso 1 1 calc R . .
C22 C 0.6027(3) 0.29112(18) -0.09671(16) 0.0226(5) Uani 1 1 d . . .
H22 H 0.6694 0.3117 -0.1249 0.027 Uiso 1 1 calc R . .
C23 C 0.5810(2) 0.34534(17) -0.01236(16) 0.0210(5) Uani 1 1 d . . .
H23 H 0.6334 0.4027 0.0164 0.025 Uiso 1 1 calc R . .
C24 C 0.4837(2) 0.31705(17) 0.03088(16) 0.0183(5) Uani 1 1 d . . .
C25 C 0.3196(2) 0.44998(16) 0.12274(16) 0.0174(5) Uani 1 1 d . . .
C26 C 0.2668(2) 0.50386(17) 0.19716(16) 0.0204(5) Uani 1 1 d . . .
H26 H 0.2966 0.5039 0.2534 0.024 Uiso 1 1 calc R . .
C27 C 0.1716(2) 0.55681(17) 0.18928(17) 0.0222(5) Uani 1 1 d . . .
H27 H 0.1382 0.5947 0.2402 0.027 Uiso 1 1 calc R . .
C28 C 0.1249(2) 0.55455(18) 0.10687(18) 0.0241(5) Uani 1 1 d . . .
H28 H 0.0587 0.5904 0.1013 0.029 Uiso 1 1 calc R . .
C29 C 0.1747(2) 0.49996(18) 0.03278(17) 0.0227(5) Uani 1 1 d . . .
H29 H 0.1414 0.4978 -0.0236 0.027 Uiso 1 1 calc R . .
C30 C 0.2732(2) 0.44830(17) 0.04046(16) 0.0200(5) Uani 1 1 d . . .
H30 H 0.3085 0.4121 -0.0104 0.024 Uiso 1 1 calc R . .
C31 C 0.5974(2) 0.47775(17) 0.17226(15) 0.0191(5) Uani 1 1 d . . .
C32 C 0.5881(3) 0.56591(18) 0.17681(16) 0.0220(5) Uani 1 1 d . . .
H32 H 0.5052 0.5818 0.1623 0.026 Uiso 1 1 calc R . .
C33 C 0.6993(3) 0.63103(18) 0.20246(17) 0.0252(6) Uani 1 1 d . . .
H33 H 0.6917 0.6912 0.2060 0.030 Uiso 1 1 calc R . .
C34 C 0.8213(3) 0.60845(19) 0.22287(17) 0.0271(6) Uani 1 1 d . . .
H34 H 0.8971 0.6529 0.2404 0.033 Uiso 1 1 calc R . .
C35 C 0.8315(3) 0.5204(2) 0.21746(17) 0.0270(6) Uani 1 1 d . . .
H35 H 0.9148 0.5044 0.2309 0.032 Uiso 1 1 calc R . .
C36 C 0.7206(3) 0.45543(18) 0.19258(16) 0.0228(5) Uani 1 1 d . . .
H36 H 0.7286 0.3953 0.1893 0.027 Uiso 1 1 calc R . .
C37 C 0.3805(3) 0.31834(18) 0.36684(16) 0.0215(5) Uani 1 1 d . . .
H37 H 0.3351 0.2582 0.3431 0.026 Uiso 1 1 calc R . .
C38 C 0.5117(3) 0.33553(18) 0.35153(15) 0.0215(5) Uani 1 1 d . . .
H38 H 0.5704 0.2916 0.3443 0.026 Uiso 1 1 calc R . .
C39 C 0.5509(2) 0.41977(18) 0.34747(16) 0.0219(5) Uani 1 1 d . . .
H39 H 0.6285 0.4294 0.3222 0.026 Uiso 1 1 calc R . .
C40 C 0.4726(3) 0.49366(18) 0.38214(16) 0.0219(5) Uani 1 1 d . . .
C41 C 0.5120(3) 0.57994(18) 0.38009(16) 0.0256(6) Uani 1 1 d . . .
H41 H 0.5944 0.5916 0.3608 0.031 Uiso 1 1 calc R . .
C42 C 0.4336(3) 0.64787(19) 0.40541(17) 0.0304(6) Uani 1 1 d . . .
H42 H 0.4624 0.7062 0.4046 0.037 Uiso 1 1 calc R . .
C43 C 0.3120(3) 0.63071(19) 0.43226(17) 0.0302(6) Uani 1 1 d . . .
H43 H 0.2559 0.6766 0.4470 0.036 Uiso 1 1 calc R . .
C44 C 0.2716(3) 0.54714(19) 0.43782(16) 0.0267(6) Uani 1 1 d . . .
H44 H 0.1891 0.5366 0.4575 0.032 Uiso 1 1 calc R . .
C45 C 0.3524(3) 0.47866(18) 0.41450(16) 0.0224(5) Uani 1 1 d . . .
C46 C 0.2360(3) 0.37935(19) 0.47938(17) 0.0251(6) Uani 1 1 d . . .
C47 C 0.1456(3) 0.2717(2) 0.5367(2) 0.0404(8) Uani 1 1 d . . .
H47A H 0.0521 0.2520 0.5116 0.048 Uiso 1 1 calc R A 1
H47B H 0.1508 0.3255 0.5917 0.048 Uiso 1 1 calc R A 1
C48A C 0.207(2) 0.1930(12) 0.5549(12) 0.053(3) Uani 0.53(6) 1 d P B 1
H48A H 0.1597 0.1766 0.5980 0.080 Uiso 0.53(6) 1 calc PR B 1
H48B H 0.2999 0.2131 0.5781 0.080 Uiso 0.53(6) 1 calc PR B 1
H48C H 0.1992 0.1400 0.5001 0.080 Uiso 0.53(6) 1 calc PR B 1
C48B C 0.154(5) 0.1791(16) 0.522(3) 0.083(11) Uani 0.47(6) 1 d P B 2
H48D H 0.1109 0.1410 0.4633 0.124 Uiso 0.47(6) 1 calc PR B 2
H48E H 0.1090 0.1624 0.5662 0.124 Uiso 0.47(6) 1 calc PR B 2
H48F H 0.2461 0.1698 0.5274 0.124 Uiso 0.47(6) 1 calc PR B 2
C49 C 0.1147(5) 0.9175(3) 0.3540(3) 0.0591(11) Uani 1 1 d . . .
N1 N 0.3162(2) 0.39134(15) 0.41805(13) 0.0216(4) Uani 1 1 d . . .
O1 O 0.31157(16) 0.20179(11) 0.02673(11) 0.0196(4) Uani 1 1 d . . .
O2 O 0.18791(19) 0.43935(13) 0.53105(12) 0.0294(4) Uani 1 1 d . . .
O3 O 0.2237(2) 0.29329(13) 0.47366(12) 0.0308(4) Uani 1 1 d . B .
O4 O 0.2114(2) 0.78999(16) 0.24185(14) 0.0407(5) Uani 1 1 d . . .
O5 O 0.1159(3) 0.75868(17) 0.35878(19) 0.0571(7) Uani 1 1 d . . .
O6 O 0.3229(3) 0.8555(3) 0.3879(2) 0.0791(10) Uani 1 1 d . . .
F1 F -0.0016(3) 0.8954(2) 0.3044(2) 0.0921(10) Uani 1 1 d . . .
F2 F 0.1836(4) 0.98310(16) 0.3373(2) 0.1013(12) Uani 1 1 d . . .
F3 F 0.0889(4) 0.95189(16) 0.43632(19) 0.0942(11) Uani 1 1 d . . .
P1 P 0.20846(6) 0.24926(4) 0.19099(4) 0.01745(15) Uani 1 1 d . . .
P2 P 0.45361(6) 0.38973(4) 0.14168(4) 0.01681(15) Uani 1 1 d . . .
S1 S 0.20024(7) 0.81935(5) 0.33348(4) 0.03287(18) Uani 1 1 d . . .
Ni1 Ni 0.40066(4) 0.33562(3) 0.24613(3) 0.01769(12) Uani 1 1 d . . .
Cl1 Cl 0.47095(19) 0.86795(8) 0.59468(9) 0.1053(6) Uani 1 1 d . . .
Cl2 Cl 0.31578(14) 1.01164(10) 0.67201(8) 0.0947(5) Uani 1 1 d . . .
C2S C 0.6204(5) 0.1229(3) 0.0693(3) 0.0369(10) Uani 0.762(4) 1 d P C 1
H2S1 H 0.6476 0.1412 0.0208 0.044 Uiso 0.762(4) 1 calc PR C 1
H2S2 H 0.5230 0.1151 0.0643 0.044 Uiso 0.762(4) 1 calc PR C 1
Cl3 Cl 0.68406(15) 0.20819(10) 0.16996(9) 0.0411(4) Uani 0.762(4) 1 d P C 1
Cl4 Cl 0.67671(15) 0.01880(7) 0.05972(8) 0.0531(5) Uani 0.762(4) 1 d P C 1
Cl5 Cl 0.7778(6) 0.0335(4) 0.1200(5) 0.093(3) Uani 0.238(4) 1 d PD C 2
Cl6 Cl 0.6403(9) 0.1873(7) 0.1329(9) 0.112(3) Uani 0.238(4) 1 d PD C 2
C3S C 0.6349(19) 0.0698(10) 0.0873(19) 0.111(9) Uiso 0.238(4) 1 d PD C 2
H3S1 H 0.6230 0.0499 0.0224 0.133 Uiso 0.238(4) 1 calc PR C 2
H3S2 H 0.5581 0.0409 0.1051 0.133 Uiso 0.238(4) 1 calc PR C 2

loop_
_atom_site_aniso_label
_atom_site_aniso_U_11
_atom_site_aniso_U_22
_atom_site_aniso_U_33
_atom_site_aniso_U_23
_atom_site_aniso_U_13
_atom_site_aniso_U_12
C1 0.0176(12) 0.0306(14) 0.0172(12) 0.0049(10) 0.0014(9) 0.0037(11)
C1S 0.066(2) 0.053(2) 0.0382(19) 0.0125(16) -0.0011(17) 0.0008(19)
C2 0.0246(13) 0.0335(15) 0.0216(13) 0.0055(11) 0.0013(11) 0.0074(12)
C3 0.0265(14) 0.0455(17) 0.0246(14) -0.0010(13) 0.0019(11) 0.0146(13)
C4 0.0240(14) 0.065(2) 0.0244(15) 0.0048(14) 0.0076(12) 0.0066(15)
C5 0.0341(16) 0.054(2) 0.0308(16) 0.0129(14) 0.0125(13) -0.0018(15)
C6 0.0288(14) 0.0380(16) 0.0265(14) 0.0105(12) 0.0065(11) 0.0024(12)
C7 0.0243(13) 0.0219(12) 0.0182(12) 0.0084(10) 0.0058(10) 0.0041(10)
C8 0.0253(13) 0.0258(13) 0.0270(14) 0.0116(11) -0.0002(11) 0.0024(11)
C9 0.0339(15) 0.0239(14) 0.0341(15) 0.0103(12) -0.0047(12) -0.0033(12)
C10 0.0416(16) 0.0207(13) 0.0334(15) 0.0102(11) -0.0003(12) 0.0056(12)
C11 0.0339(15) 0.0261(14) 0.0322(15) 0.0104(12) -0.0019(12) 0.0098(12)
C12 0.0256(13) 0.0234(13) 0.0246(13) 0.0068(10) 0.0002(10) 0.0035(11)
C13 0.0194(12) 0.0161(11) 0.0194(12) 0.0053(9) -0.0008(9) 0.0005(10)
C14 0.0213(12) 0.0207(12) 0.0270(13) 0.0071(10) 0.0015(10) 0.0021(10)
C15 0.0218(13) 0.0230(13) 0.0321(14) 0.0100(11) -0.0034(11) 0.0042(11)
C16 0.0287(14) 0.0215(13) 0.0248(13) 0.0100(10) -0.0074(11) -0.0018(11)
C17 0.0264(13) 0.0199(12) 0.0211(12) 0.0066(10) 0.0012(10) -0.0018(10)
C18 0.0186(12) 0.0150(11) 0.0221(12) 0.0059(9) -0.0004(9) -0.0003(10)
C19 0.0185(12) 0.0237(13) 0.0208(12) 0.0102(10) 0.0031(10) 0.0055(10)
C20 0.0272(13) 0.0200(12) 0.0207(13) 0.0054(10) 0.0034(10) 0.0037(11)
C21 0.0277(13) 0.0246(13) 0.0204(12) 0.0075(10) 0.0066(10) 0.0093(11)
C22 0.0214(12) 0.0291(13) 0.0207(13) 0.0116(11) 0.0059(10) 0.0072(11)
C23 0.0194(12) 0.0216(12) 0.0222(13) 0.0083(10) 0.0016(10) 0.0044(10)
C24 0.0181(11) 0.0200(12) 0.0184(12) 0.0079(10) 0.0020(9) 0.0065(10)
C25 0.0153(11) 0.0170(11) 0.0198(12) 0.0068(9) 0.0013(9) 0.0021(9)
C26 0.0195(12) 0.0216(12) 0.0195(12) 0.0074(10) 0.0005(10) 0.0025(10)
C27 0.0181(12) 0.0194(12) 0.0270(13) 0.0062(10) 0.0043(10) 0.0014(10)
C28 0.0169(12) 0.0229(13) 0.0343(14) 0.0130(11) 0.0008(10) 0.0036(10)
C29 0.0198(12) 0.0257(13) 0.0246(13) 0.0130(11) -0.0023(10) 0.0009(11)
C30 0.0188(12) 0.0196(12) 0.0210(12) 0.0076(10) 0.0025(9) -0.0008(10)
C31 0.0195(12) 0.0227(12) 0.0143(11) 0.0058(9) 0.0035(9) 0.0019(10)
C32 0.0220(12) 0.0260(13) 0.0188(12) 0.0089(10) 0.0035(10) 0.0039(11)
C33 0.0297(14) 0.0241(13) 0.0213(13) 0.0082(10) 0.0049(10) 0.0003(11)
C34 0.0248(13) 0.0325(14) 0.0204(13) 0.0078(11) 0.0027(10) -0.0059(11)
C35 0.0196(13) 0.0388(15) 0.0236(13) 0.0126(11) 0.0030(10) 0.0032(11)
C36 0.0232(13) 0.0262(13) 0.0201(12) 0.0092(10) 0.0038(10) 0.0048(11)
C37 0.0243(13) 0.0240(13) 0.0160(12) 0.0071(10) 0.0013(10) 0.0044(10)
C38 0.0219(12) 0.0278(13) 0.0149(11) 0.0075(10) -0.0013(9) 0.0080(11)
C39 0.0194(12) 0.0281(13) 0.0156(12) 0.0060(10) -0.0005(9) 0.0014(10)
C40 0.0227(12) 0.0255(13) 0.0148(11) 0.0057(10) -0.0029(9) 0.0016(10)
C41 0.0296(14) 0.0273(14) 0.0159(12) 0.0057(10) -0.0023(10) -0.0018(11)
C42 0.0462(17) 0.0215(13) 0.0201(13) 0.0049(10) -0.0012(12) 0.0029(12)
C43 0.0419(16) 0.0275(14) 0.0196(13) 0.0052(11) 0.0031(11) 0.0115(13)
C44 0.0314(14) 0.0303(14) 0.0165(12) 0.0049(10) 0.0030(10) 0.0091(12)
C45 0.0262(13) 0.0252(13) 0.0140(12) 0.0058(10) -0.0016(10) 0.0033(11)
C46 0.0237(13) 0.0307(14) 0.0182(12) 0.0072(11) -0.0004(10) 0.0004(11)
C47 0.0467(18) 0.0418(17) 0.0312(16) 0.0120(13) 0.0184(14) -0.0053(15)
C48A 0.074(8) 0.047(5) 0.047(6) 0.027(5) 0.020(6) 0.002(5)
C48B 0.11(2) 0.056(9) 0.110(19) 0.051(11) 0.082(18) 0.019(10)
C49 0.090(3) 0.0386(19) 0.059(2) 0.0185(17) 0.046(2) 0.023(2)
N1 0.0222(10) 0.0247(11) 0.0172(10) 0.0064(8) 0.0032(8) 0.0044(9)
O1 0.0188(8) 0.0215(8) 0.0197(8) 0.0083(7) 0.0037(7) 0.0031(7)
O2 0.0299(10) 0.0343(10) 0.0219(9) 0.0063(8) 0.0082(8) 0.0072(8)
O3 0.0381(11) 0.0293(10) 0.0234(10) 0.0078(8) 0.0118(8) -0.0016(9)
O4 0.0469(13) 0.0437(12) 0.0310(11) 0.0095(9) 0.0094(9) 0.0167(11)
O5 0.0728(18) 0.0450(14) 0.0658(17) 0.0264(13) 0.0364(14) 0.0196(13)
O6 0.0658(19) 0.095(2) 0.0514(17) 0.0057(16) -0.0193(14) -0.0028(17)
F1 0.082(2) 0.112(2) 0.112(2) 0.056(2) 0.0395(18) 0.0684(19)
F2 0.172(3) 0.0408(13) 0.115(2) 0.0367(14) 0.099(2) 0.0340(17)
F3 0.161(3) 0.0430(12) 0.0780(18) 0.0056(12) 0.084(2) 0.0239(16)
P1 0.0168(3) 0.0188(3) 0.0166(3) 0.0060(2) 0.0025(2) 0.0033(2)
P2 0.0164(3) 0.0185(3) 0.0156(3) 0.0061(2) 0.0020(2) 0.0033(2)
S1 0.0375(4) 0.0336(4) 0.0239(3) 0.0066(3) 0.0030(3) 0.0041(3)
Ni1 0.0176(2) 0.0199(2) 0.0156(2) 0.00665(16) 0.00140(16) 0.00259(17)
Cl1 0.1701(15) 0.0576(7) 0.0698(8) 0.0090(6) -0.0486(9) 0.0328(8)
Cl2 0.0836(8) 0.1015(10) 0.0613(7) -0.0122(6) 0.0192(6) -0.0070(7)
C2S 0.053(3) 0.026(2) 0.027(2) 0.0057(17) 0.0004(18) 0.0065(19)
Cl3 0.0451(8) 0.0345(6) 0.0368(7) 0.0048(5) 0.0131(5) -0.0007(6)
Cl4 0.0820(11) 0.0312(6) 0.0553(8) 0.0202(5) 0.0277(7) 0.0190(6)
Cl5 0.069(4) 0.059(3) 0.144(6) 0.024(3) 0.045(4) 0.001(2)
Cl6 0.094(6) 0.108(8) 0.150(10) 0.076(8) -0.006(6) 0.003(5)

loop_
_atom_type_symbol
_atom_type_description
_atom_type_scat_dispersion_real
_atom_type_scat_dispersion_imag
_atom_type_scat_source
C C 0.0181 0.0091 'International Tables Vol C Tables 4.2.6.8 and 6.1.1.4'
H H 0.0000 0.0000 'International Tables Vol C Tables 4.2.6.8 and 6.1.1.4'
N N 0.0311 0.0180 'International Tables Vol C Tables 4.2.6.8 and 6.1.1.4'
O O 0.0492 0.0322 'International Tables Vol C Tables 4.2.6.8 and 6.1.1.4'
F F 0.0727 0.0534 'International Tables Vol C Tables 4.2.6.8 and 6.1.1.4'
P P 0.2955 0.4335 'International Tables Vol C Tables 4.2.6.8 and 6.1.1.4'
S S 0.3331 0.5567 'International Tables Vol C Tables 4.2.6.8 and 6.1.1.4'
Ni Ni -3.0029 0.5091 'International Tables Vol C Tables 4.2.6.8 and 6.1.1.4'
Cl Cl 0.3639 0.7018 'International Tables Vol C Tables 4.2.6.8 and 6.1.1.4'

loop_
_geom_angle_atom_site_label_1
_geom_angle_atom_site_label_2
_geom_angle_atom_site_label_3
_geom_angle
C6 C1 C2 119.6(2)
C6 C1 P1 122.8(2)
C2 C1 P1 117.6(2)
Cl1 C1S Cl2 111.1(2)
C1 C2 C3 120.0(3)
C4 C3 C2 119.7(3)
C5 C4 C3 120.7(3)
C4 C5 C6 120.3(3)
C1 C6 C5 119.7(3)
C8 C7 C12 119.4(2)
C8 C7 P1 120.7(2)
C12 C7 P1 119.85(19)
C9 C8 C7 120.2(3)
C8 C9 C10 120.0(3)
C11 C10 C9 120.0(3)
C10 C11 C12 120.2(3)
C11 C12 C7 120.0(3)
C14 C13 C18 118.0(2)
C14 C13 P1 125.0(2)
C18 C13 P1 117.05(19)
C15 C14 C13 120.6(2)
C16 C15 C14 120.3(3)
C15 C16 C17 120.2(2)
C18 C17 C16 118.9(2)
C17 C18 O1 122.6(2)
C17 C18 C13 122.1(2)
O1 C18 C13 115.3(2)
C20 C19 O1 119.0(2)
C20 C19 C24 122.0(2)
O1 C19 C24 119.0(2)
C19 C20 C21 119.5(2)
C22 C21 C20 119.8(2)
C21 C22 C23 120.2(2)
C22 C23 C24 121.4(2)
C19 C24 C23 117.2(2)
C19 C24 P2 121.61(19)
C23 C24 P2 121.18(19)
C30 C25 C26 119.5(2)
C30 C25 P2 123.68(19)
C26 C25 P2 116.69(18)
C27 C26 C25 120.4(2)
C26 C27 C28 119.9(2)
C29 C28 C27 120.0(2)
C28 C29 C30 120.4(2)
C25 C30 C29 119.7(2)
C32 C31 C36 118.8(2)
C32 C31 P2 122.54(19)
C36 C31 P2 118.68(19)
C31 C32 C33 120.5(2)
C34 C33 C32 120.4(2)
C35 C34 C33 119.4(2)
C34 C35 C36 120.4(2)
C35 C36 C31 120.5(2)
C38 C37 N1 119.8(2)
C38 C37 Ni1 65.62(14)
N1 C37 Ni1 106.55(16)
C39 C38 C37 116.7(2)
C39 C38 Ni1 75.71(15)
C37 C38 Ni1 74.53(15)
C38 C39 C40 119.8(2)
C38 C39 Ni1 65.28(14)
C40 C39 Ni1 94.88(16)
C41 C40 C45 118.6(2)
C41 C40 C39 120.7(2)
C45 C40 C39 120.6(2)
C42 C41 C40 121.3(3)
C41 C42 C43 119.6(3)
C44 C43 C42 120.7(3)
C43 C44 C45 119.9(3)
C44 C45 C40 119.7(2)
C44 C45 N1 122.6(2)
C40 C45 N1 117.6(2)
O2 C46 O3 125.3(2)
O2 C46 N1 124.3(3)
O3 C46 N1 110.3(2)
C48B C47 O3 106.1(7)
O3 C47 C48A 105.8(6)
F3 C49 F2 107.5(3)
F3 C49 F1 106.0(4)
F2 C49 F1 108.2(4)
F3 C49 S1 112.3(3)
F2 C49 S1 111.7(3)
F1 C49 S1 110.8(3)
C46 N1 C37 119.9(2)
C46 N1 C45 121.6(2)
C37 N1 C45 117.8(2)
C19 O1 C18 116.00(18)
C46 O3 C47 116.1(2)
C7 P1 C13 103.11(11)
C7 P1 C1 104.51(12)
C13 P1 C1 101.45(12)
C7 P1 Ni1 112.34(9)
C13 P1 Ni1 119.39(8)
C1 P1 Ni1 114.31(8)
C25 P2 C31 102.61(11)
C25 P2 C24 104.48(11)
C31 P2 C24 100.92(11)
C25 P2 Ni1 106.89(8)
C31 P2 Ni1 116.09(8)
C24 P2 Ni1 123.53(8)
O4 S1 O5 114.88(16)
O4 S1 O6 113.90(18)
O5 S1 O6 115.1(2)
O4 S1 C49 103.51(16)
O5 S1 C49 103.94(17)
O6 S1 C49 103.4(2)
C38 Ni1 C37 39.85(10)
C38 Ni1 C39 39.01(10)
C37 Ni1 C39 68.04(10)
C38 Ni1 P1 124.03(8)
C37 Ni1 P1 89.10(7)
C39 Ni1 P1 155.97(7)
C38 Ni1 P2 130.05(8)
C37 Ni1 P2 164.54(8)
C39 Ni1 P2 97.46(7)
P1 Ni1 P2 104.40(3)
Cl3 C2S Cl4 111.0(3)
Cl6 C3S Cl5 112.3(9)

loop_
_geom_bond_atom_site_label_1
_geom_bond_atom_site_label_2
_geom_bond_distance
C1 C6 1.389(4)
C1 C2 1.394(4)
C1 P1 1.831(3)
C1S Cl1 1.741(4)
C1S Cl2 1.758(4)
C2 C3 1.396(4)
C3 C4 1.379(5)
C4 C5 1.373(5)
C5 C6 1.398(4)
C7 C8 1.391(4)
C7 C12 1.392(4)
C7 P1 1.820(3)
C8 C9 1.387(4)
C9 C10 1.388(4)
C10 C11 1.379(4)
C11 C12 1.390(4)
C13 C14 1.394(4)
C13 C18 1.394(4)
C13 P1 1.829(2)
C14 C15 1.391(4)
C15 C16 1.385(4)
C16 C17 1.389(4)
C17 C18 1.388(4)
C18 O1 1.392(3)
C19 C20 1.389(4)
C19 O1 1.389(3)
C19 C24 1.393(4)
C20 C21 1.391(4)
C21 C22 1.376(4)
C22 C23 1.393(4)
C23 C24 1.398(4)
C24 P2 1.841(2)
C25 C30 1.389(4)
C25 C26 1.401(3)
C25 P2 1.823(2)
C26 C27 1.380(4)
C27 C28 1.388(4)
C28 C29 1.386(4)
C29 C30 1.392(4)
C31 C32 1.390(4)
C31 C36 1.398(4)
C31 P2 1.837(2)
C32 C33 1.392(4)
C33 C34 1.388(4)
C34 C35 1.387(4)
C35 C36 1.388(4)
C37 C38 1.408(4)
C37 N1 1.424(3)
C37 Ni1 2.118(2)
C38 C39 1.387(4)
C38 Ni1 2.001(2)
C39 C40 1.459(4)
C39 Ni1 2.135(2)
C40 C41 1.405(4)
C40 C45 1.413(4)
C41 C42 1.375(4)
C42 C43 1.390(4)
C43 C44 1.390(4)
C44 C45 1.397(4)
C45 N1 1.425(3)
C46 O2 1.205(3)
C46 O3 1.330(3)
C46 N1 1.400(3)
C47 C48B 1.418(18)
C47 O3 1.469(3)
C47 C48A 1.565(17)
C49 F3 1.322(4)
C49 F2 1.325(5)
C49 F1 1.336(6)
C49 S1 1.806(4)
O4 S1 1.424(2)
O5 S1 1.425(3)
O6 S1 1.428(3)
P1 Ni1 2.2174(7)
P2 Ni1 2.2539(7)
C2S Cl3 1.749(4)
C2S Cl4 1.766(4)
Cl5 C3S 1.747(10)
Cl6 C3S 1.740(10)

loop_
_geom_torsion_atom_site_label_1
_geom_torsion_atom_site_label_2
_geom_torsion_atom_site_label_3
_geom_torsion_atom_site_label_4
_geom_torsion
C6 C1 C2 C3 -2.0(4)
P1 C1 C2 C3 177.8(2)
C1 C2 C3 C4 0.4(4)
C2 C3 C4 C5 1.1(5)
C3 C4 C5 C6 -0.9(5)
C2 C1 C6 C5 2.2(4)
P1 C1 C6 C5 -177.7(2)
C4 C5 C6 C1 -0.7(5)
C12 C7 C8 C9 2.2(4)
P1 C7 C8 C9 -175.5(2)
C7 C8 C9 C10 -0.3(4)
C8 C9 C10 C11 -1.8(5)
C9 C10 C11 C12 2.1(5)
C10 C11 C12 C7 -0.2(4)
C8 C7 C12 C11 -1.9(4)
P1 C7 C12 C11 175.8(2)
C18 C13 C14 C15 -0.8(4)
P1 C13 C14 C15 178.7(2)
C13 C14 C15 C16 1.4(4)
C14 C15 C16 C17 -0.9(4)
C15 C16 C17 C18 -0.1(4)
C16 C17 C18 O1 179.3(2)
C16 C17 C18 C13 0.8(4)
C14 C13 C18 C17 -0.3(4)
P1 C13 C18 C17 -179.83(19)
C14 C13 C18 O1 -178.9(2)
P1 C13 C18 O1 1.6(3)
O1 C19 C20 C21 -178.9(2)
C24 C19 C20 C21 -0.7(4)
C19 C20 C21 C22 -0.1(4)
C20 C21 C22 C23 0.4(4)
C21 C22 C23 C24 0.0(4)
C20 C19 C24 C23 1.0(4)
O1 C19 C24 C23 179.3(2)
C20 C19 C24 P2 179.4(2)
O1 C19 C24 P2 -2.4(3)
C22 C23 C24 C19 -0.7(4)
C22 C23 C24 P2 -179.0(2)
C30 C25 C26 C27 -1.7(4)
P2 C25 C26 C27 175.33(19)
C25 C26 C27 C28 2.1(4)
C26 C27 C28 C29 -0.7(4)
C27 C28 C29 C30 -1.1(4)
C26 C25 C30 C29 -0.1(3)
P2 C25 C30 C29 -176.87(18)
C28 C29 C30 C25 1.5(4)
C36 C31 C32 C33 -1.0(4)
P2 C31 C32 C33 178.37(19)
C31 C32 C33 C34 0.8(4)
C32 C33 C34 C35 0.0(4)
C33 C34 C35 C36 -0.5(4)
C34 C35 C36 C31 0.3(4)
C32 C31 C36 C35 0.5(4)
P2 C31 C36 C35 -178.90(19)
N1 C37 C38 C39 -31.0(3)
Ni1 C37 C38 C39 64.79(19)
N1 C37 C38 Ni1 -95.8(2)
C37 C38 C39 C40 16.9(3)
Ni1 C38 C39 C40 81.0(2)
C37 C38 C39 Ni1 -64.13(19)
C38 C39 C40 C41 178.8(2)
Ni1 C39 C40 C41 -117.0(2)
C38 C39 C40 C45 -4.3(4)
Ni1 C39 C40 C45 59.9(2)
C45 C40 C41 C42 -2.7(4)
C39 C40 C41 C42 174.3(2)
C40 C41 C42 C43 -1.1(4)
C41 C42 C43 C44 3.1(4)
C42 C43 C44 C45 -1.4(4)
C43 C44 C45 C40 -2.4(4)
C43 C44 C45 N1 -179.5(2)
C41 C40 C45 C44 4.4(4)
C39 C40 C45 C44 -172.6(2)
C41 C40 C45 N1 -178.4(2)
C39 C40 C45 N1 4.6(3)
O2 C46 N1 C37 172.7(2)
O3 C46 N1 C37 -5.7(3)
O2 C46 N1 C45 2.7(4)
O3 C46 N1 C45 -175.7(2)
C38 C37 N1 C46 -138.6(2)
Ni1 C37 N1 C46 150.39(18)
C38 C37 N1 C45 31.8(3)
Ni1 C37 N1 C45 -39.2(2)
C44 C45 N1 C46 -30.5(4)
C40 C45 N1 C46 152.5(2)
C44 C45 N1 C37 159.3(2)
C40 C45 N1 C37 -17.8(3)
C20 C19 O1 C18 -92.8(3)
C24 C19 O1 C18 88.9(3)
C17 C18 O1 C19 41.8(3)
C13 C18 O1 C19 -139.6(2)
O2 C46 O3 C47 -0.5(4)
N1 C46 O3 C47 177.9(2)
C48B C47 O3 C46 -176(3)
C48A C47 O3 C46 -148.8(9)
C8 C7 P1 C13 -39.8(2)
C12 C7 P1 C13 142.6(2)
C8 C7 P1 C1 65.9(2)
C12 C7 P1 C1 -111.7(2)
C8 C7 P1 Ni1 -169.65(18)
C12 C7 P1 Ni1 12.7(2)
C14 C13 P1 C7 114.2(2)
C18 C13 P1 C7 -66.3(2)
C14 C13 P1 C1 6.2(2)
C18 C13 P1 C1 -174.36(19)
C14 C13 P1 Ni1 -120.4(2)
C18 C13 P1 Ni1 59.1(2)
C6 C1 P1 C7 0.9(3)
C2 C1 P1 C7 -178.9(2)
C6 C1 P1 C13 107.9(2)
C2 C1 P1 C13 -71.9(2)
C6 C1 P1 Ni1 -122.3(2)
C2 C1 P1 Ni1 57.9(2)
C30 C25 P2 C31 95.4(2)
C26 C25 P2 C31 -81.5(2)
C30 C25 P2 C24 -9.6(2)
C26 C25 P2 C24 173.54(18)
C30 C25 P2 Ni1 -142.03(19)
C26 C25 P2 Ni1 41.1(2)
C32 C31 P2 C25 0.2(2)
C36 C31 P2 C25 179.52(19)
C32 C31 P2 C24 107.9(2)
C36 C31 P2 C24 -72.8(2)
C32 C31 P2 Ni1 -116.02(19)
C36 C31 P2 Ni1 63.3(2)
C19 C24 P2 C25 -83.2(2)
C23 C24 P2 C25 95.1(2)
C19 C24 P2 C31 170.6(2)
C23 C24 P2 C31 -11.1(2)
C19 C24 P2 Ni1 38.9(2)
C23 C24 P2 Ni1 -142.83(17)
F3 C49 S1 O4 176.7(3)
F2 C49 S1 O4 -62.4(4)
F1 C49 S1 O4 58.4(3)
F3 C49 S1 O5 56.3(4)
F2 C49 S1 O5 177.3(3)
F1 C49 S1 O5 -62.0(3)
F3 C49 S1 O6 -64.3(4)
F2 C49 S1 O6 56.7(4)
F1 C49 S1 O6 177.4(3)
C39 C38 Ni1 C37 -123.5(2)
C37 C38 Ni1 C39 123.5(2)
C39 C38 Ni1 P1 -156.53(12)
C37 C38 Ni1 P1 -33.04(18)
C39 C38 Ni1 P2 39.81(18)
C37 C38 Ni1 P2 163.30(12)
N1 C37 Ni1 C38 115.8(2)
C38 C37 Ni1 C39 -34.47(16)
N1 C37 Ni1 C39 81.32(17)
C38 C37 Ni1 P1 153.13(15)
N1 C37 Ni1 P1 -91.07(16)
C38 C37 Ni1 P2 -55.6(3)
N1 C37 Ni1 P2 60.2(4)
C40 C39 Ni1 C38 -120.7(2)
C38 C39 Ni1 C37 35.19(15)
C40 C39 Ni1 C37 -85.48(17)
C38 C39 Ni1 P1 54.2(3)
C40 C39 Ni1 P1 -66.5(3)
C38 C39 Ni1 P2 -150.38(14)
C40 C39 Ni1 P2 88.95(15)
C7 P1 Ni1 C38 -55.58(13)
C13 P1 Ni1 C38 -176.43(13)
C1 P1 Ni1 C38 63.29(14)
C7 P1 Ni1 C37 -76.03(11)
C13 P1 Ni1 C37 163.12(12)
C1 P1 Ni1 C37 42.84(12)
C7 P1 Ni1 C39 -93.6(2)
C13 P1 Ni1 C39 145.6(2)
C1 P1 Ni1 C39 25.3(2)
C7 P1 Ni1 P2 111.58(9)
C13 P1 Ni1 P2 -9.27(10)
C1 P1 Ni1 P2 -129.56(10)
C25 P2 Ni1 C38 -136.18(13)
C31 P2 Ni1 C38 -22.43(14)
C24 P2 Ni1 C38 102.85(14)
C25 P2 Ni1 C37 -92.5(3)
C31 P2 Ni1 C37 21.3(3)
C24 P2 Ni1 C37 146.5(3)
C25 P2 Ni1 C39 -112.20(11)
C31 P2 Ni1 C39 1.55(12)
C24 P2 Ni1 C39 126.83(12)
C25 P2 Ni1 P1 57.75(8)
C31 P2 Ni1 P1 171.50(9)
C24 P2 Ni1 P1 -63.23(10)
